data_7006139
loop_
_publ_author_name
'Pierce, Glesni A.'
'Coombs, Natalie D.'
'Willock, David J.'
'Day, Joanna K.'
'Stasch, Andreas'
'Aldridge, Simon'

_publ_section_title
;
 Insertion reactions of dicyclohexylcarbodiimide with aminoboranes,
 -boryls and -borylenes.
;
_journal_issue 39
_journal_name_full 'Dalton transactions (Cambridge, England : 2003)'
_journal_page_first 4405
_journal_page_last 4412
_journal_paper_doi 10.1039/b709249k
_journal_year 2007
_chemical_formula_moiety 'C21 H19 B Cl Fe N O2'
_chemical_formula_sum 'C21 H19 B Cl Fe N O2'
_chemical_formula_weight 419.48
_chemical_name_common sa0606
_chemical_name_systematic
;
?
;
_space_group_IT_number 2
_symmetry_cell_setting triclinic
_symmetry_space_group_name_Hall '-P 1'
_symmetry_space_group_name_H-M 'P -1'
_atom_sites_solution_hydrogens geom
_atom_sites_solution_primary direct
_atom_sites_solution_secondary difmap
_audit_creation_method SHELXL-97
_cell_angle_alpha 91.3820(10)
_cell_angle_beta 105.8800(10)
_cell_angle_gamma 102.8330(10)
_cell_formula_units_Z 4
_cell_length_a 12.1425(3)
_cell_length_b 12.7613(3)
_cell_length_c 13.5593(4)
_cell_measurement_reflns_used 8365
_cell_measurement_temperature 293(2)
_cell_measurement_theta_max 27.485
_cell_measurement_theta_min 2.753
_cell_volume 1962.32(9)
_computing_cell_refinement 'HKL Scalepack (Otwinowski & Minor 1997)'
_computing_data_collection 'Collect (Nonius BV, 1997-2000)'
_computing_data_reduction 'HKL Denzo and Scalepack (Otwinowski & Minor 1999'
_computing_molecular_graphics 'Ortep-3 for Windows (Farrugia, 1999)'
_computing_publication_material 'WinGX publication routines (Farrugia, 1999)'
_computing_structure_refinement 'SHELXL-97 (Sheldrick, 1997)'
_computing_structure_solution 'Sir-92 (A.Altomare et al. 1992)'
_diffrn_ambient_temperature 293(2)
_diffrn_detector_area_resol_mean 9
_diffrn_measured_fraction_theta_full 0.996
_diffrn_measured_fraction_theta_max 0.996
_diffrn_measurement_device_type KappaCCD
_diffrn_measurement_method CCD
_diffrn_radiation_monochromator graphite
_diffrn_radiation_source 'fine-focus sealed tube'
_diffrn_radiation_type MoK\a
_diffrn_radiation_wavelength 0.71073
_diffrn_reflns_av_R_equivalents 0.0575
_diffrn_reflns_av_sigmaI/netI 0.0845
_diffrn_reflns_limit_h_max 15
_diffrn_reflns_limit_h_min -15
_diffrn_reflns_limit_k_max 15
_diffrn_reflns_limit_k_min -15
_diffrn_reflns_limit_l_max 16
_diffrn_reflns_limit_l_min -16
_diffrn_reflns_number 14830
_diffrn_reflns_theta_full 26.37
_diffrn_reflns_theta_max 26.37
_diffrn_reflns_theta_min 3.51
_exptl_absorpt_coefficient_mu 0.920
_exptl_absorpt_correction_T_max 0.9554
_exptl_absorpt_correction_T_min 0.8026
_exptl_absorpt_correction_type multi-scan
_exptl_absorpt_process_details 'Sortav (Blessing, 1995)'
_exptl_crystal_colour yellow
_exptl_crystal_density_diffrn 1.420
_exptl_crystal_density_method 'not measured'
_exptl_crystal_description block
_exptl_crystal_F_000 864
_exptl_crystal_size_max 0.25
_exptl_crystal_size_mid 0.13
_exptl_crystal_size_min 0.05
_refine_diff_density_max 1.424
_refine_diff_density_min -0.589
_refine_diff_density_rms 0.081
_refine_ls_extinction_method none
_refine_ls_goodness_of_fit_ref 1.024
_refine_ls_hydrogen_treatment constr
_refine_ls_matrix_type full
_refine_ls_number_parameters 472
_refine_ls_number_reflns 7986
_refine_ls_number_restraints 0
_refine_ls_restrained_S_all 1.024
_refine_ls_R_factor_all 0.0901
_refine_ls_R_factor_gt 0.0563
_refine_ls_shift/su_max 0.001
_refine_ls_shift/su_mean 0.000
_refine_ls_structure_factor_coef Fsqd
_refine_ls_weighting_details 'calc w=1/[\s^2^(Fo^2^)+(0.0336P)^2^+2.5783P] where P=(Fo^2^+2Fc^2^)/3'
_refine_ls_weighting_scheme calc
_refine_ls_wR_factor_gt 0.1108
_refine_ls_wR_factor_ref 0.1231
_reflns_number_gt 5624
_reflns_number_total 7986
_reflns_threshold_expression >2sigma(I)
_cod_data_source_file b709249k.txt
_cod_data_source_block sa0606
_cod_database_code 7006139

loop_
_symmetry_equiv_pos_as_xyz
'x, y, z'
'-x, -y, -z'

loop_
_atom_site_label
_atom_site_type_symbol
_atom_site_fract_x
_atom_site_fract_y
_atom_site_fract_z
_atom_site_U_iso_or_equiv
_atom_site_adp_type
_atom_site_occupancy
_atom_site_symmetry_multiplicity
_atom_site_calc_flag
_atom_site_refinement_flags
_atom_site_disorder_assembly
_atom_site_disorder_group
C1 C 0.7392(4) -0.1037(3) 0.6692(3) 0.0374(10) Uani 1 1 d . . .
H1 H 0.6644 -0.0939 0.6372 0.045 Uiso 1 1 calc R . .
C2 C 0.7973(4) -0.0869(3) 0.7766(3) 0.0362(10) Uani 1 1 d . . .
H2 H 0.7677 -0.0633 0.8274 0.043 Uiso 1 1 calc R . .
C3 C 0.9072(4) -0.1121(3) 0.7925(3) 0.0331(10) Uani 1 1 d . . .
H3 H 0.9630 -0.1092 0.8557 0.040 Uiso 1 1 calc R . .
C4 C 0.9181(4) -0.1426(3) 0.6957(3) 0.0331(9) Uani 1 1 d . . .
H4 H 0.9826 -0.1627 0.6836 0.040 Uiso 1 1 calc R . .
C5 C 0.8138(4) -0.1373(3) 0.6203(3) 0.0379(10) Uani 1 1 d . . .
H5 H 0.7977 -0.1535 0.5498 0.045 Uiso 1 1 calc R . .
C6 C 0.8438(4) 0.1282(3) 0.7191(3) 0.0346(10) Uani 1 1 d . . .
C7 C 0.9540(4) 0.0755(3) 0.6029(3) 0.0315(9) Uani 1 1 d . . .
C8 C 1.2719(3) 0.1336(3) 0.8994(3) 0.0311(9) Uani 1 1 d . . .
H8A H 1.2540 0.1914 0.9354 0.037 Uiso 1 1 calc R . .
H8B H 1.3372 0.1657 0.8731 0.037 Uiso 1 1 calc R . .
C9 C 1.3121(3) 0.0559(3) 0.9767(3) 0.0281(8) Uani 1 1 d . . .
C10 C 1.2433(4) -0.0452(3) 0.9794(3) 0.0352(10) Uani 1 1 d . . .
H10 H 1.1697 -0.0686 0.9313 0.042 Uiso 1 1 calc R . .
C11 C 1.2832(4) -0.1128(3) 1.0536(3) 0.0403(10) Uani 1 1 d . . .
H11 H 1.2363 -0.1810 1.0543 0.048 Uiso 1 1 calc R . .
C12 C 1.3909(4) -0.0792(4) 1.1254(3) 0.0432(11) Uani 1 1 d . . .
H12 H 1.4168 -0.1238 1.1754 0.052 Uiso 1 1 calc R . .
C13 C 1.4609(4) 0.0218(4) 1.1228(3) 0.0413(11) Uani 1 1 d . . .
H13 H 1.5345 0.0447 1.1708 0.050 Uiso 1 1 calc R . .
C14 C 1.4218(3) 0.0889(3) 1.0491(3) 0.0324(9) Uani 1 1 d . . .
H14 H 1.4695 0.1566 1.0480 0.039 Uiso 1 1 calc R . .
C15 C 1.2016(3) 0.0343(3) 0.7294(3) 0.0251(8) Uani 1 1 d . . .
H15A H 1.1305 0.0001 0.6755 0.030 Uiso 1 1 calc R . .
H15B H 1.2398 -0.0218 0.7578 0.030 Uiso 1 1 calc R . .
C16 C 1.2830(3) 0.1108(3) 0.6823(3) 0.0247(8) Uani 1 1 d . . .
C17 C 1.3610(4) 0.0719(3) 0.6420(3) 0.0351(10) Uani 1 1 d . . .
H17 H 1.3609 -0.0010 0.6425 0.042 Uiso 1 1 calc R . .
C18 C 1.4395(4) 0.1408(4) 0.6007(3) 0.0482(12) Uani 1 1 d . . .
H18 H 1.4911 0.1139 0.5734 0.058 Uiso 1 1 calc R . .
C19 C 1.4403(4) 0.2492(4) 0.6004(3) 0.0515(13) Uani 1 1 d . . .
H19 H 1.4937 0.2958 0.5741 0.062 Uiso 1 1 calc R . .
C20 C 1.3626(4) 0.2881(4) 0.6387(3) 0.0458(12) Uani 1 1 d . . .
H20 H 1.3624 0.3609 0.6373 0.055 Uiso 1 1 calc R . .
C21 C 1.2839(4) 0.2193(3) 0.6796(3) 0.0331(9) Uani 1 1 d . . .
H21 H 1.2314 0.2464 0.7054 0.040 Uiso 1 1 calc R . .
C22 C 1.0862(4) 0.4146(3) 0.7084(3) 0.0419(11) Uani 1 1 d . . .
H22 H 1.0271 0.3893 0.6472 0.050 Uiso 1 1 calc R . .
C23 C 1.0819(4) 0.3902(3) 0.8078(4) 0.0404(11) Uani 1 1 d . . .
H23 H 1.0182 0.3467 0.8241 0.049 Uiso 1 1 calc R . .
C24 C 1.1879(4) 0.4415(4) 0.8775(4) 0.0486(12) Uiso 1 1 d . . .
H24 H 1.2082 0.4377 0.9484 0.058 Uiso 1 1 calc R . .
C25 C 1.2578(5) 0.4988(4) 0.8239(4) 0.0577(13) Uiso 1 1 d . . .
H25 H 1.3340 0.5406 0.8524 0.069 Uiso 1 1 calc R . .
C26 C 1.1954(4) 0.4839(4) 0.7184(4) 0.0484(11) Uiso 1 1 d . . .
H26 H 1.2223 0.5147 0.6653 0.058 Uiso 1 1 calc R . .
C27 C 1.1701(4) 0.6909(3) 0.7860(3) 0.0340(9) Uani 1 1 d . . .
C28 C 1.0517(3) 0.5950(3) 0.8987(3) 0.0310(9) Uani 1 1 d . . .
C29 C 0.7425(3) 0.5358(3) 0.5908(3) 0.0273(8) Uani 1 1 d . . .
H29A H 0.7693 0.5968 0.5550 0.033 Uiso 1 1 calc R . .
H29B H 0.6792 0.5506 0.6156 0.033 Uiso 1 1 calc R . .
C30 C 0.6935(3) 0.4361(3) 0.5147(3) 0.0244(8) Uani 1 1 d . . .
C31 C 0.7485(3) 0.3522(3) 0.5174(3) 0.0322(9) Uani 1 1 d . . .
H31 H 0.8183 0.3549 0.5685 0.039 Uiso 1 1 calc R . .
C32 C 0.7007(4) 0.2634(4) 0.4445(3) 0.0425(11) Uani 1 1 d . . .
H32 H 0.7396 0.2080 0.4464 0.051 Uiso 1 1 calc R . .
C33 C 0.5964(4) 0.2574(4) 0.3698(3) 0.0433(11) Uani 1 1 d . . .
H33 H 0.5640 0.1977 0.3216 0.052 Uiso 1 1 calc R . .
C34 C 0.5403(4) 0.3404(4) 0.3668(3) 0.0404(11) Uani 1 1 d . . .
H34 H 0.4696 0.3368 0.3164 0.048 Uiso 1 1 calc R . .
C35 C 0.5883(3) 0.4287(3) 0.4379(3) 0.0283(9) Uani 1 1 d . . .
H35 H 0.5499 0.4845 0.4348 0.034 Uiso 1 1 calc R . .
C36 C 0.7979(3) 0.4626(3) 0.7562(3) 0.0240(8) Uani 1 1 d . . .
H36A H 0.8654 0.4512 0.8088 0.029 Uiso 1 1 calc R . .
H36B H 0.7514 0.3926 0.7227 0.029 Uiso 1 1 calc R . .
C37 C 0.7245(3) 0.5136(3) 0.8072(2) 0.0216(8) Uani 1 1 d . . .
C38 C 0.6301(3) 0.4486(3) 0.8335(3) 0.0286(9) Uani 1 1 d . . .
H38 H 0.6118 0.3742 0.8179 0.034 Uiso 1 1 calc R . .
C39 C 0.5636(3) 0.4937(3) 0.8824(3) 0.0340(9) Uani 1 1 d . . .
H39 H 0.5018 0.4493 0.9007 0.041 Uiso 1 1 calc R . .
C40 C 0.5878(3) 0.6039(3) 0.9045(3) 0.0302(9) Uani 1 1 d . . .
H40 H 0.5420 0.6338 0.9367 0.036 Uiso 1 1 calc R . .
C41 C 0.6805(3) 0.6695(3) 0.8785(3) 0.0272(8) Uani 1 1 d . . .
H41 H 0.6977 0.7439 0.8934 0.033 Uiso 1 1 calc R . .
C42 C 0.7479(3) 0.6244(3) 0.8302(3) 0.0240(8) Uani 1 1 d . . .
H42 H 0.8101 0.6691 0.8129 0.029 Uiso 1 1 calc R . .
N1 N 1.1685(3) 0.0870(2) 0.8110(2) 0.0253(7) Uani 1 1 d . . .
N2 N 0.8400(3) 0.5275(2) 0.6796(2) 0.0222(6) Uani 1 1 d . . .
O1 O 0.8051(3) 0.2010(2) 0.7309(2) 0.0510(8) Uani 1 1 d . . .
O2 O 0.9869(3) 0.1156(2) 0.5375(2) 0.0498(8) Uani 1 1 d . . .
O3 O 1.2149(3) 0.7779(2) 0.7786(2) 0.0522(8) Uani 1 1 d . . .
O4 O 1.0201(3) 0.6225(2) 0.9656(2) 0.0466(8) Uani 1 1 d . . .
Cl1 Cl 1.03692(9) 0.14337(8) 0.92778(7) 0.0341(2) Uani 1 1 d . . .
Cl2 Cl 0.98627(9) 0.63215(8) 0.57437(7) 0.0334(2) Uani 1 1 d . . .
Fe1 Fe 0.89835(5) 0.01640(4) 0.69963(4) 0.02383(14) Uani 1 1 d . . .
Fe2 Fe 1.10618(5) 0.55684(4) 0.79973(4) 0.02294(14) Uani 1 1 d . . .
B1 B 1.0524(4) 0.0843(3) 0.8088(3) 0.0255(9) Uani 1 1 d . . .
B2 B 0.9598(4) 0.5671(3) 0.6877(3) 0.0239(9) Uani 1 1 d . . .

loop_
_atom_site_aniso_label
_atom_site_aniso_U_11
_atom_site_aniso_U_22
_atom_site_aniso_U_33
_atom_site_aniso_U_23
_atom_site_aniso_U_13
_atom_site_aniso_U_12
C1 0.024(2) 0.035(2) 0.049(3) 0.007(2) 0.0085(19) -0.0004(18)
C2 0.051(3) 0.025(2) 0.037(2) 0.0000(17) 0.026(2) 0.0026(19)
C3 0.045(3) 0.0167(19) 0.028(2) 0.0062(16) 0.0028(18) -0.0041(17)
C4 0.038(2) 0.0157(18) 0.047(2) 0.0008(17) 0.018(2) 0.0018(17)
C5 0.048(3) 0.030(2) 0.027(2) -0.0049(17) 0.011(2) -0.008(2)
C6 0.044(3) 0.030(2) 0.032(2) 0.0088(18) 0.0136(19) 0.008(2)
C7 0.043(2) 0.030(2) 0.022(2) 0.0030(17) 0.0090(18) 0.0085(19)
C8 0.033(2) 0.032(2) 0.0214(19) -0.0009(16) 0.0049(17) -0.0023(18)
C9 0.032(2) 0.036(2) 0.0197(18) -0.0027(16) 0.0111(16) 0.0111(18)
C10 0.038(2) 0.041(2) 0.022(2) 0.0026(17) 0.0035(17) 0.0047(19)
C11 0.049(3) 0.042(2) 0.032(2) 0.0085(19) 0.012(2) 0.012(2)
C12 0.054(3) 0.056(3) 0.027(2) 0.008(2) 0.010(2) 0.031(2)
C13 0.034(2) 0.057(3) 0.032(2) -0.006(2) -0.0001(19) 0.022(2)
C14 0.033(2) 0.033(2) 0.031(2) -0.0074(17) 0.0096(18) 0.0087(18)
C15 0.031(2) 0.0202(18) 0.0230(18) 0.0029(15) 0.0062(16) 0.0063(16)
C16 0.027(2) 0.028(2) 0.0163(17) 0.0022(15) 0.0039(15) 0.0041(16)
C17 0.036(2) 0.044(2) 0.026(2) 0.0027(18) 0.0070(18) 0.012(2)
C18 0.035(3) 0.082(4) 0.029(2) 0.006(2) 0.013(2) 0.011(2)
C19 0.047(3) 0.065(3) 0.030(2) 0.012(2) 0.012(2) -0.014(3)
C20 0.061(3) 0.035(2) 0.032(2) 0.0051(19) 0.014(2) -0.009(2)
C21 0.043(3) 0.027(2) 0.027(2) 0.0038(16) 0.0117(18) 0.0018(18)
C22 0.051(3) 0.039(2) 0.032(2) -0.0147(19) -0.008(2) 0.032(2)
C23 0.041(3) 0.022(2) 0.069(3) 0.011(2) 0.028(2) 0.0134(19)
C27 0.037(2) 0.033(2) 0.034(2) -0.0021(18) 0.0130(19) 0.0081(19)
C28 0.034(2) 0.030(2) 0.029(2) 0.0002(17) 0.0081(18) 0.0088(18)
C29 0.027(2) 0.029(2) 0.028(2) 0.0013(16) 0.0059(16) 0.0120(17)
C30 0.022(2) 0.032(2) 0.0207(18) 0.0033(15) 0.0102(15) 0.0049(16)
C31 0.028(2) 0.039(2) 0.028(2) -0.0022(18) 0.0045(17) 0.0111(18)
C32 0.040(3) 0.046(3) 0.042(3) -0.009(2) 0.012(2) 0.013(2)
C33 0.044(3) 0.047(3) 0.031(2) -0.015(2) 0.011(2) -0.004(2)
C34 0.036(2) 0.055(3) 0.025(2) 0.006(2) 0.0053(18) 0.004(2)
C35 0.026(2) 0.038(2) 0.0212(19) 0.0073(17) 0.0088(16) 0.0037(17)
C36 0.024(2) 0.0203(18) 0.0283(19) 0.0020(15) 0.0077(16) 0.0054(15)
C37 0.0201(19) 0.0270(19) 0.0169(17) 0.0039(15) 0.0032(14) 0.0062(15)
C38 0.027(2) 0.026(2) 0.031(2) -0.0017(16) 0.0085(17) 0.0039(17)
C39 0.024(2) 0.040(2) 0.038(2) 0.0068(19) 0.0135(18) 0.0018(18)
C40 0.028(2) 0.043(2) 0.0234(19) 0.0018(17) 0.0084(17) 0.0159(18)
C41 0.034(2) 0.025(2) 0.0203(18) -0.0001(15) 0.0044(16) 0.0078(17)
C42 0.022(2) 0.0256(19) 0.0255(19) 0.0010(15) 0.0098(16) 0.0043(16)
N1 0.0299(18) 0.0261(16) 0.0168(15) -0.0003(12) 0.0051(13) 0.0029(14)
N2 0.0255(17) 0.0241(16) 0.0188(15) 0.0008(12) 0.0050(13) 0.0112(13)
O1 0.071(2) 0.0356(17) 0.060(2) 0.0100(15) 0.0272(18) 0.0297(17)
O2 0.069(2) 0.0534(19) 0.0346(16) 0.0196(15) 0.0251(16) 0.0150(17)
O3 0.069(2) 0.0259(16) 0.058(2) 0.0002(14) 0.0226(17) -0.0019(15)
O4 0.054(2) 0.056(2) 0.0330(16) -0.0092(14) 0.0163(15) 0.0170(16)
Cl1 0.0489(6) 0.0320(5) 0.0217(5) -0.0042(4) 0.0151(4) 0.0043(5)
Cl2 0.0425(6) 0.0408(6) 0.0244(5) 0.0100(4) 0.0161(4) 0.0164(5)
Fe1 0.0314(3) 0.0205(3) 0.0195(3) 0.0027(2) 0.0081(2) 0.0049(2)
Fe2 0.0239(3) 0.0229(3) 0.0225(3) 0.0010(2) 0.0066(2) 0.0066(2)
B1 0.039(3) 0.015(2) 0.020(2) 0.0004(16) 0.0084(19) 0.0018(18)
B2 0.034(3) 0.024(2) 0.018(2) -0.0010(16) 0.0094(18) 0.0118(19)

loop_
_atom_type_symbol
_atom_type_description
_atom_type_scat_dispersion_real
_atom_type_scat_dispersion_imag
_atom_type_scat_source
C C 0.0033 0.0016 'International Tables Vol C Tables 4.2.6.8 and 6.1.1.4'
H H 0.0000 0.0000 'International Tables Vol C Tables 4.2.6.8 and 6.1.1.4'
N N 0.0061 0.0033 'International Tables Vol C Tables 4.2.6.8 and 6.1.1.4'
O O 0.0106 0.0060 'International Tables Vol C Tables 4.2.6.8 and 6.1.1.4'
Cl Cl 0.1484 0.1585 'International Tables Vol C Tables 4.2.6.8 and 6.1.1.4'
Fe Fe 0.3463 0.8444 'International Tables Vol C Tables 4.2.6.8 and 6.1.1.4'
B B 0.0013 0.0007 'International Tables Vol C Tables 4.2.6.8 and 6.1.1.4'

loop_
_geom_angle_atom_site_label_1
_geom_angle_atom_site_label_2
_geom_angle_atom_site_label_3
_geom_angle
_geom_angle_site_symmetry_1
_geom_angle_site_symmetry_3
_geom_angle_publ_flag
C5 C1 C2 107.9(4) . . ?
C5 C1 Fe1 70.6(2) . . ?
C2 C1 Fe1 69.4(2) . . ?
C3 C2 C1 107.8(4) . . ?
C3 C2 Fe1 70.5(2) . . ?
C1 C2 Fe1 71.1(2) . . ?
C2 C3 C4 107.9(3) . . ?
C2 C3 Fe1 70.4(2) . . ?
C4 C3 Fe1 70.4(2) . . ?
C5 C4 C3 107.9(4) . . ?
C5 C4 Fe1 71.0(2) . . ?
C3 C4 Fe1 70.3(2) . . ?
C1 C5 C4 108.4(4) . . ?
C1 C5 Fe1 70.9(2) . . ?
C4 C5 Fe1 69.9(2) . . ?
O1 C6 Fe1 178.4(4) . . ?
O2 C7 Fe1 177.5(4) . . ?
N1 C8 C9 116.1(3) . . ?
C10 C9 C14 118.7(4) . . ?
C10 C9 C8 122.8(3) . . ?
C14 C9 C8 118.5(3) . . ?
C9 C10 C11 120.6(4) . . ?
C12 C11 C10 120.4(4) . . ?
C11 C12 C13 119.4(4) . . ?
C12 C13 C14 120.4(4) . . ?
C13 C14 C9 120.6(4) . . ?
N1 C15 C16 113.7(3) . . ?
C21 C16 C17 118.6(3) . . ?
C21 C16 C15 122.2(3) . . ?
C17 C16 C15 119.2(3) . . ?
C16 C17 C18 120.7(4) . . ?
C19 C18 C17 119.8(4) . . ?
C20 C19 C18 120.0(4) . . ?
C19 C20 C21 120.3(4) . . ?
C16 C21 C20 120.7(4) . . ?
C26 C22 C23 107.1(4) . . ?
C26 C22 Fe2 69.6(3) . . ?
C23 C22 Fe2 70.0(2) . . ?
C24 C23 C22 108.8(4) . . ?
C24 C23 Fe2 71.2(2) . . ?
C22 C23 Fe2 70.9(2) . . ?
C25 C24 C23 108.0(4) . . ?
C25 C24 Fe2 70.2(3) . . ?
C23 C24 Fe2 70.3(2) . . ?
C24 C25 C26 108.8(5) . . ?
C24 C25 Fe2 71.7(3) . . ?
C26 C25 Fe2 70.0(3) . . ?
C22 C26 C25 107.3(4) . . ?
C22 C26 Fe2 71.6(3) . . ?
C25 C26 Fe2 70.4(3) . . ?
O3 C27 Fe2 178.0(4) . . ?
O4 C28 Fe2 177.4(4) . . ?
N2 C29 C30 114.6(3) . . ?
C31 C30 C35 118.0(4) . . ?
C31 C30 C29 123.2(3) . . ?
C35 C30 C29 118.8(3) . . ?
C30 C31 C32 120.8(4) . . ?
C33 C32 C31 120.2(4) . . ?
C32 C33 C34 119.6(4) . . ?
C35 C34 C33 120.2(4) . . ?
C34 C35 C30 121.2(4) . . ?
N2 C36 C37 113.8(3) . . ?
C42 C37 C38 118.1(3) . . ?
C42 C37 C36 122.2(3) . . ?
C38 C37 C36 119.7(3) . . ?
C39 C38 C37 120.5(3) . . ?
C40 C39 C38 120.6(3) . . ?
C39 C40 C41 119.6(4) . . ?
C40 C41 C42 119.9(3) . . ?
C41 C42 C37 121.3(3) . . ?
B1 N1 C15 123.9(3) . . ?
B1 N1 C8 124.2(3) . . ?
C15 N1 C8 111.7(3) . . ?
B2 N2 C29 124.8(3) . . ?
B2 N2 C36 123.3(3) . . ?
C29 N2 C36 111.7(3) . . ?
C6 Fe1 C7 91.26(18) . . ?
C6 Fe1 B1 90.01(18) . . ?
C7 Fe1 B1 91.13(17) . . ?
C6 Fe1 C2 95.43(17) . . ?
C7 Fe1 C2 162.28(17) . . ?
B1 Fe1 C2 105.23(16) . . ?
C6 Fe1 C3 126.35(17) . . ?
C7 Fe1 C3 141.31(18) . . ?
B1 Fe1 C3 81.24(15) . . ?
C2 Fe1 C3 39.14(15) . . ?
C6 Fe1 C4 160.87(17) . . ?
C7 Fe1 C4 105.88(17) . . ?
B1 Fe1 C4 97.93(16) . . ?
C2 Fe1 C4 65.73(16) . . ?
C3 Fe1 C4 39.29(15) . . ?
C6 Fe1 C5 131.45(18) . . ?
C7 Fe1 C5 97.91(17) . . ?
B1 Fe1 C5 136.94(17) . . ?
C2 Fe1 C5 65.50(15) . . ?
C3 Fe1 C5 65.61(15) . . ?
C4 Fe1 C5 39.12(16) . . ?
C6 Fe1 C1 98.40(18) . . ?
C7 Fe1 C1 123.24(17) . . ?
B1 Fe1 C1 144.12(16) . . ?
C2 Fe1 C1 39.50(15) . . ?
C3 Fe1 C1 65.65(16) . . ?
C4 Fe1 C1 65.25(16) . . ?
C5 Fe1 C1 38.42(16) . . ?
C27 Fe2 C28 92.48(18) . . ?
C27 Fe2 B2 88.81(18) . . ?
C28 Fe2 B2 93.16(17) . . ?
C27 Fe2 C26 97.39(18) . . ?
C28 Fe2 C26 161.88(18) . . ?
B2 Fe2 C26 102.17(17) . . ?
C27 Fe2 C25 97.3(2) . . ?
C28 Fe2 C25 124.05(19) . . ?
B2 Fe2 C25 141.73(18) . . ?
C26 Fe2 C25 39.64(18) . . ?
C27 Fe2 C23 160.89(18) . . ?
C28 Fe2 C23 102.30(17) . . ?
B2 Fe2 C23 102.23(17) . . ?
C26 Fe2 C23 65.27(17) . . ?
C25 Fe2 C23 64.40(18) . . ?
C27 Fe2 C24 128.47(19) . . ?
C28 Fe2 C24 96.58(18) . . ?
B2 Fe2 C24 140.71(18) . . ?
C26 Fe2 C24 65.41(18) . . ?
C25 Fe2 C24 38.14(17) . . ?
C23 Fe2 C24 38.49(16) . . ?
C27 Fe2 C22 129.94(18) . . ?
C28 Fe2 C22 136.86(18) . . ?
B2 Fe2 C22 81.91(16) . . ?
C26 Fe2 C22 38.87(17) . . ?
C25 Fe2 C22 65.25(19) . . ?
C23 Fe2 C22 39.10(16) . . ?
C24 Fe2 C22 65.18(17) . . ?
N1 B1 Cl1 114.2(3) . . ?
N1 B1 Fe1 130.3(3) . . ?
Cl1 B1 Fe1 115.4(2) . . ?
N2 B2 Cl2 113.7(3) . . ?
N2 B2 Fe2 130.6(3) . . ?
Cl2 B2 Fe2 115.6(2) . . ?

loop_
_geom_bond_atom_site_label_1
_geom_bond_atom_site_label_2
_geom_bond_distance
_geom_bond_site_symmetry_2
_geom_bond_publ_flag
C1 C5 1.391(6) . ?
C1 C2 1.422(6) . ?
C1 Fe1 2.115(4) . ?
C2 C3 1.403(6) . ?
C2 Fe1 2.093(4) . ?
C3 C4 1.409(5) . ?
C3 Fe1 2.095(3) . ?
C4 C5 1.409(6) . ?
C4 Fe1 2.096(4) . ?
C5 Fe1 2.111(4) . ?
C6 O1 1.156(5) . ?
C6 Fe1 1.744(4) . ?
C7 O2 1.154(4) . ?
C7 Fe1 1.747(4) . ?
C8 N1 1.476(4) . ?
C8 C9 1.519(5) . ?
C9 C10 1.380(5) . ?
C9 C14 1.390(5) . ?
C10 C11 1.397(5) . ?
C11 C12 1.370(6) . ?
C12 C13 1.384(6) . ?
C13 C14 1.385(6) . ?
C15 N1 1.472(4) . ?
C15 C16 1.511(5) . ?
C16 C21 1.383(5) . ?
C16 C17 1.387(5) . ?
C17 C18 1.391(6) . ?
C18 C19 1.382(7) . ?
C19 C20 1.367(7) . ?
C20 C21 1.390(5) . ?
C22 C26 1.390(6) . ?
C22 C23 1.403(6) . ?
C22 Fe2 2.102(4) . ?
C23 C24 1.381(6) . ?
C23 Fe2 2.090(4) . ?
C24 C25 1.367(6) . ?
C24 Fe2 2.101(5) . ?
C25 C26 1.410(6) . ?
C25 Fe2 2.082(5) . ?
C26 Fe2 2.076(5) . ?
C27 O3 1.142(4) . ?
C27 Fe2 1.752(4) . ?
C28 O4 1.153(4) . ?
C28 Fe2 1.753(4) . ?
C29 N2 1.465(4) . ?
C29 C30 1.517(5) . ?
C30 C31 1.379(5) . ?
C30 C35 1.392(5) . ?
C31 C32 1.391(5) . ?
C32 C33 1.374(6) . ?
C33 C34 1.378(6) . ?
C34 C35 1.374(5) . ?
C36 N2 1.473(4) . ?
C36 C37 1.506(5) . ?
C37 C42 1.389(5) . ?
C37 C38 1.394(5) . ?
C38 C39 1.380(5) . ?
C39 C40 1.379(5) . ?
C40 C41 1.381(5) . ?
C41 C42 1.383(5) . ?
N1 B1 1.394(5) . ?
N2 B2 1.402(5) . ?
Cl1 B1 1.837(4) . ?
Cl2 B2 1.835(4) . ?
Fe1 B1 2.036(4) . ?
Fe2 B2 2.030(4) . ?

loop_
_geom_torsion_atom_site_label_1
_geom_torsion_atom_site_label_2
_geom_torsion_atom_site_label_3
_geom_torsion_atom_site_label_4
_geom_torsion
_geom_torsion_site_symmetry_1
_geom_torsion_site_symmetry_2
_geom_torsion_site_symmetry_3
_geom_torsion_site_symmetry_4
_geom_torsion_publ_flag
C5 C1 C2 C3 -0.8(4) . . . . ?
Fe1 C1 C2 C3 -61.3(3) . . . . ?
C5 C1 C2 Fe1 60.4(3) . . . . ?
C1 C2 C3 C4 0.9(4) . . . . ?
Fe1 C2 C3 C4 -60.7(2) . . . . ?
C1 C2 C3 Fe1 61.6(3) . . . . ?
C2 C3 C4 C5 -0.7(4) . . . . ?
Fe1 C3 C4 C5 -61.4(3) . . . . ?
C2 C3 C4 Fe1 60.7(2) . . . . ?
C2 C1 C5 C4 0.4(4) . . . . ?
Fe1 C1 C5 C4 60.1(3) . . . . ?
C2 C1 C5 Fe1 -59.7(3) . . . . ?
C3 C4 C5 C1 0.2(4) . . . . ?
Fe1 C4 C5 C1 -60.7(3) . . . . ?
C3 C4 C5 Fe1 60.9(2) . . . . ?
N1 C8 C9 C10 -14.4(5) . . . . ?
N1 C8 C9 C14 166.8(3) . . . . ?
C14 C9 C10 C11 0.2(6) . . . . ?
C8 C9 C10 C11 -178.5(4) . . . . ?
C9 C10 C11 C12 0.5(6) . . . . ?
C10 C11 C12 C13 -1.0(6) . . . . ?
C11 C12 C13 C14 0.8(6) . . . . ?
C12 C13 C14 C9 0.0(6) . . . . ?
C10 C9 C14 C13 -0.5(6) . . . . ?
C8 C9 C14 C13 178.3(4) . . . . ?
N1 C15 C16 C21 -27.6(5) . . . . ?
N1 C15 C16 C17 151.3(3) . . . . ?
C21 C16 C17 C18 0.7(6) . . . . ?
C15 C16 C17 C18 -178.2(3) . . . . ?
C16 C17 C18 C19 0.4(6) . . . . ?
C17 C18 C19 C20 -1.3(6) . . . . ?
C18 C19 C20 C21 1.1(7) . . . . ?
C17 C16 C21 C20 -1.0(6) . . . . ?
C15 C16 C21 C20 177.9(3) . . . . ?
C19 C20 C21 C16 0.1(6) . . . . ?
C26 C22 C23 C24 -1.5(5) . . . . ?
Fe2 C22 C23 C24 -61.4(3) . . . . ?
C26 C22 C23 Fe2 59.9(3) . . . . ?
C22 C23 C24 C25 0.9(5) . . . . ?
Fe2 C23 C24 C25 -60.3(3) . . . . ?
C22 C23 C24 Fe2 61.2(3) . . . . ?
C23 C24 C25 C26 0.0(6) . . . . ?
Fe2 C24 C25 C26 -60.4(4) . . . . ?
C23 C24 C25 Fe2 60.4(3) . . . . ?
C23 C22 C26 C25 1.4(5) . . . . ?
Fe2 C22 C26 C25 61.7(3) . . . . ?
C23 C22 C26 Fe2 -60.2(3) . . . . ?
C24 C25 C26 C22 -0.9(6) . . . . ?
Fe2 C25 C26 C22 -62.4(3) . . . . ?
C24 C25 C26 Fe2 61.5(4) . . . . ?
N2 C29 C30 C31 -11.5(5) . . . . ?
N2 C29 C30 C35 168.9(3) . . . . ?
C35 C30 C31 C32 0.8(5) . . . . ?
C29 C30 C31 C32 -178.8(3) . . . . ?
C30 C31 C32 C33 -1.2(6) . . . . ?
C31 C32 C33 C34 0.8(6) . . . . ?
C32 C33 C34 C35 0.0(6) . . . . ?
C33 C34 C35 C30 -0.5(6) . . . . ?
C31 C30 C35 C34 0.1(5) . . . . ?
C29 C30 C35 C34 179.7(3) . . . . ?
N2 C36 C37 C42 -35.9(5) . . . . ?
N2 C36 C37 C38 144.6(3) . . . . ?
C42 C37 C38 C39 -1.1(5) . . . . ?
C36 C37 C38 C39 178.5(3) . . . . ?
C37 C38 C39 C40 1.3(6) . . . . ?
C38 C39 C40 C41 -0.8(6) . . . . ?
C39 C40 C41 C42 0.3(5) . . . . ?
C40 C41 C42 C37 -0.1(5) . . . . ?
C38 C37 C42 C41 0.5(5) . . . . ?
C36 C37 C42 C41 -179.0(3) . . . . ?
C16 C15 N1 B1 122.6(4) . . . . ?
C16 C15 N1 C8 -63.0(4) . . . . ?
C9 C8 N1 B1 92.1(4) . . . . ?
C9 C8 N1 C15 -82.3(4) . . . . ?
C30 C29 N2 B2 97.0(4) . . . . ?
C30 C29 N2 C36 -77.4(4) . . . . ?
C37 C36 N2 B2 119.4(4) . . . . ?
C37 C36 N2 C29 -66.1(4) . . . . ?
O1 C6 Fe1 C7 104(13) . . . . ?
O1 C6 Fe1 B1 -164(13) . . . . ?
O1 C6 Fe1 C2 -59(13) . . . . ?
O1 C6 Fe1 C3 -85(13) . . . . ?
O1 C6 Fe1 C4 -50(13) . . . . ?
O1 C6 Fe1 C5 3(13) . . . . ?
O1 C6 Fe1 C1 -19(13) . . . . ?
O2 C7 Fe1 C6 -47(8) . . . . ?
O2 C7 Fe1 B1 -137(8) . . . . ?
O2 C7 Fe1 C2 66(9) . . . . ?
O2 C7 Fe1 C3 146(8) . . . . ?
O2 C7 Fe1 C4 125(8) . . . . ?
O2 C7 Fe1 C5 86(8) . . . . ?
O2 C7 Fe1 C1 54(8) . . . . ?
C3 C2 Fe1 C6 -145.7(2) . . . . ?
C1 C2 Fe1 C6 96.6(3) . . . . ?
C3 C2 Fe1 C7 102.6(6) . . . . ?
C1 C2 Fe1 C7 -15.1(7) . . . . ?
C3 C2 Fe1 B1 -54.2(3) . . . . ?
C1 C2 Fe1 B1 -171.9(3) . . . . ?
C1 C2 Fe1 C3 -117.6(3) . . . . ?
C3 C2 Fe1 C4 37.7(2) . . . . ?
C1 C2 Fe1 C4 -79.9(3) . . . . ?
C3 C2 Fe1 C5 80.9(3) . . . . ?
C1 C2 Fe1 C5 -36.8(2) . . . . ?
C3 C2 Fe1 C1 117.6(3) . . . . ?
C2 C3 Fe1 C6 44.1(3) . . . . ?
C4 C3 Fe1 C6 162.4(3) . . . . ?
C2 C3 Fe1 C7 -151.6(3) . . . . ?
C4 C3 Fe1 C7 -33.4(4) . . . . ?
C2 C3 Fe1 B1 127.6(3) . . . . ?
C4 C3 Fe1 B1 -114.1(3) . . . . ?
C4 C3 Fe1 C2 118.3(3) . . . . ?
C2 C3 Fe1 C4 -118.3(3) . . . . ?
C2 C3 Fe1 C5 -80.6(3) . . . . ?
C4 C3 Fe1 C5 37.7(2) . . . . ?
C2 C3 Fe1 C1 -38.2(2) . . . . ?
C4 C3 Fe1 C1 80.1(3) . . . . ?
C5 C4 Fe1 C6 69.9(6) . . . . ?
C3 C4 Fe1 C6 -48.1(6) . . . . ?
C5 C4 Fe1 C7 -82.9(3) . . . . ?
C3 C4 Fe1 C7 159.1(2) . . . . ?
C5 C4 Fe1 B1 -176.4(2) . . . . ?
C3 C4 Fe1 B1 65.6(3) . . . . ?
C5 C4 Fe1 C2 80.4(3) . . . . ?
C3 C4 Fe1 C2 -37.6(2) . . . . ?
C5 C4 Fe1 C3 118.0(3) . . . . ?
C3 C4 Fe1 C5 -118.0(3) . . . . ?
C5 C4 Fe1 C1 36.8(2) . . . . ?
C3 C4 Fe1 C1 -81.2(3) . . . . ?
C1 C5 Fe1 C6 -36.9(3) . . . . ?
C4 C5 Fe1 C6 -155.8(2) . . . . ?
C1 C5 Fe1 C7 -135.7(3) . . . . ?
C4 C5 Fe1 C7 105.5(3) . . . . ?
C1 C5 Fe1 B1 124.1(3) . . . . ?
C4 C5 Fe1 B1 5.2(3) . . . . ?
C1 C5 Fe1 C2 37.8(2) . . . . ?
C4 C5 Fe1 C2 -81.0(3) . . . . ?
C1 C5 Fe1 C3 81.0(3) . . . . ?
C4 C5 Fe1 C3 -37.9(2) . . . . ?
C1 C5 Fe1 C4 118.9(3) . . . . ?
C4 C5 Fe1 C1 -118.9(3) . . . . ?
C5 C1 Fe1 C6 152.9(3) . . . . ?
C2 C1 Fe1 C6 -88.3(3) . . . . ?
C5 C1 Fe1 C7 55.8(3) . . . . ?
C2 C1 Fe1 C7 174.6(2) . . . . ?
C5 C1 Fe1 B1 -105.3(3) . . . . ?
C2 C1 Fe1 B1 13.4(4) . . . . ?
C5 C1 Fe1 C2 -118.7(4) . . . . ?
C5 C1 Fe1 C3 -80.9(3) . . . . ?
C2 C1 Fe1 C3 37.9(2) . . . . ?
C5 C1 Fe1 C4 -37.5(2) . . . . ?
C2 C1 Fe1 C4 81.2(3) . . . . ?
C2 C1 Fe1 C5 118.7(4) . . . . ?
O3 C27 Fe2 C28 103(11) . . . . ?
O3 C27 Fe2 B2 -164(11) . . . . ?
O3 C27 Fe2 C26 -62(11) . . . . ?
O3 C27 Fe2 C25 -22(11) . . . . ?
O3 C27 Fe2 C23 -38(11) . . . . ?
O3 C27 Fe2 C24 2(11) . . . . ?
O3 C27 Fe2 C22 -86(11) . . . . ?
O4 C28 Fe2 C27 -50(8) . . . . ?
O4 C28 Fe2 B2 -139(8) . . . . ?
O4 C28 Fe2 C26 73(8) . . . . ?
O4 C28 Fe2 C25 50(8) . . . . ?
O4 C28 Fe2 C23 117(8) . . . . ?
O4 C28 Fe2 C24 79(8) . . . . ?
O4 C28 Fe2 C22 139(8) . . . . ?
C22 C26 Fe2 C27 -150.6(3) . . . . ?
C25 C26 Fe2 C27 92.6(3) . . . . ?
C22 C26 Fe2 C28 87.0(6) . . . . ?
C25 C26 Fe2 C28 -29.9(7) . . . . ?
C22 C26 Fe2 B2 -60.2(3) . . . . ?
C25 C26 Fe2 B2 -177.1(3) . . . . ?
C22 C26 Fe2 C25 116.9(4) . . . . ?
C22 C26 Fe2 C23 37.8(2) . . . . ?
C25 C26 Fe2 C23 -79.1(3) . . . . ?
C22 C26 Fe2 C24 80.3(3) . . . . ?
C25 C26 Fe2 C24 -36.5(3) . . . . ?
C25 C26 Fe2 C22 -116.9(4) . . . . ?
C24 C25 Fe2 C27 148.5(3) . . . . ?
C26 C25 Fe2 C27 -92.8(3) . . . . ?
C24 C25 Fe2 C28 50.5(4) . . . . ?
C26 C25 Fe2 C28 169.2(3) . . . . ?
C24 C25 Fe2 B2 -114.1(3) . . . . ?
C26 C25 Fe2 B2 4.6(4) . . . . ?
C24 C25 Fe2 C26 -118.8(4) . . . . ?
C24 C25 Fe2 C23 -37.3(3) . . . . ?
C26 C25 Fe2 C23 81.4(3) . . . . ?
C26 C25 Fe2 C24 118.8(4) . . . . ?
C24 C25 Fe2 C22 -80.7(3) . . . . ?
C26 C25 Fe2 C22 38.0(3) . . . . ?
C24 C23 Fe2 C27 54.8(6) . . . . ?
C22 C23 Fe2 C27 -63.8(6) . . . . ?
C24 C23 Fe2 C28 -85.1(3) . . . . ?
C22 C23 Fe2 C28 156.3(3) . . . . ?
C24 C23 Fe2 B2 178.9(3) . . . . ?
C22 C23 Fe2 B2 60.3(3) . . . . ?
C24 C23 Fe2 C26 81.0(3) . . . . ?
C22 C23 Fe2 C26 -37.6(3) . . . . ?
C24 C23 Fe2 C25 37.0(3) . . . . ?
C22 C23 Fe2 C25 -81.6(3) . . . . ?
C22 C23 Fe2 C24 -118.6(4) . . . . ?
C24 C23 Fe2 C22 118.6(4) . . . . ?
C25 C24 Fe2 C27 -41.5(4) . . . . ?
C23 C24 Fe2 C27 -160.0(3) . . . . ?
C25 C24 Fe2 C28 -140.0(3) . . . . ?
C23 C24 Fe2 C28 101.5(3) . . . . ?
C25 C24 Fe2 B2 116.8(3) . . . . ?
C23 C24 Fe2 B2 -1.7(4) . . . . ?
C25 C24 Fe2 C26 38.0(3) . . . . ?
C23 C24 Fe2 C26 -80.6(3) . . . . ?
C23 C24 Fe2 C25 -118.5(4) . . . . ?
C25 C24 Fe2 C23 118.5(4) . . . . ?
C25 C24 Fe2 C22 80.9(3) . . . . ?
C23 C24 Fe2 C22 -37.6(3) . . . . ?
C26 C22 Fe2 C27 39.5(3) . . . . ?
C23 C22 Fe2 C27 157.5(3) . . . . ?
C26 C22 Fe2 C28 -153.0(3) . . . . ?
C23 C22 Fe2 C28 -35.0(4) . . . . ?
C26 C22 Fe2 B2 121.1(3) . . . . ?
C23 C22 Fe2 B2 -120.9(3) . . . . ?
C23 C22 Fe2 C26 118.0(4) . . . . ?
C26 C22 Fe2 C25 -38.8(3) . . . . ?
C23 C22 Fe2 C25 79.2(3) . . . . ?
C26 C22 Fe2 C23 -118.0(4) . . . . ?
C26 C22 Fe2 C24 -81.0(3) . . . . ?
C23 C22 Fe2 C24 37.0(2) . . . . ?
C15 N1 B1 Cl1 173.2(2) . . . . ?
C8 N1 B1 Cl1 -0.6(4) . . . . ?
C15 N1 B1 Fe1 -2.0(5) . . . . ?
C8 N1 B1 Fe1 -175.8(3) . . . . ?
C6 Fe1 B1 N1 -139.8(4) . . . . ?
C7 Fe1 B1 N1 -48.5(4) . . . . ?
C2 Fe1 B1 N1 124.6(3) . . . . ?
C3 Fe1 B1 N1 93.4(4) . . . . ?
C4 Fe1 B1 N1 57.7(4) . . . . ?
C5 Fe1 B1 N1 54.4(4) . . . . ?
C1 Fe1 B1 N1 115.8(4) . . . . ?
C6 Fe1 B1 Cl1 45.1(2) . . . . ?
C7 Fe1 B1 Cl1 136.4(2) . . . . ?
C2 Fe1 B1 Cl1 -50.5(2) . . . . ?
C3 Fe1 B1 Cl1 -81.7(2) . . . . ?
C4 Fe1 B1 Cl1 -117.4(2) . . . . ?
C5 Fe1 B1 Cl1 -120.7(2) . . . . ?
C1 Fe1 B1 Cl1 -59.3(4) . . . . ?
C29 N2 B2 Cl2 -0.2(5) . . . . ?
C36 N2 B2 Cl2 173.6(2) . . . . ?
C29 N2 B2 Fe2 -176.5(3) . . . . ?
C36 N2 B2 Fe2 -2.7(5) . . . . ?
C27 Fe2 B2 N2 -139.4(4) . . . . ?
C28 Fe2 B2 N2 -47.0(4) . . . . ?
C26 Fe2 B2 N2 123.3(4) . . . . ?
C25 Fe2 B2 N2 120.3(4) . . . . ?
C23 Fe2 B2 N2 56.3(4) . . . . ?
C24 Fe2 B2 N2 57.4(5) . . . . ?
C22 Fe2 B2 N2 89.9(4) . . . . ?
C27 Fe2 B2 Cl2 44.4(2) . . . . ?
C28 Fe2 B2 Cl2 136.8(2) . . . . ?
C26 Fe2 B2 Cl2 -52.9(2) . . . . ?
C25 Fe2 B2 Cl2 -55.9(4) . . . . ?
C23 Fe2 B2 Cl2 -119.9(2) . . . . ?
C24 Fe2 B2 Cl2 -118.8(3) . . . . ?
C22 Fe2 B2 Cl2 -86.3(2) . . . . ?
